data_4021921
loop_
_publ_author_name
'Rajendra Prasad Korivi'
'Chien-Hong Cheng'

_publ_section_title
;
 Nickel-Catalyzed Cyclization of 2-Iodoanilines with Aroylalkynes:
 An Efficient Route for Quinoline Derivatives
;
_journal_name_full 'Journal of Organic Chemistry'
_journal_page_first 7079
_journal_page_last 7082
_journal_paper_doi 10.1021/jo060800d
_journal_volume 71
_journal_year 2006
_chemical_formula_sum 'C20 H18 F3 N'
_chemical_formula_weight 329.35
_chemical_name_systematic
; 
 ? 
;
_space_group_IT_number 14
_symmetry_cell_setting monoclinic
_symmetry_space_group_name_Hall '-P 2ybc'
_symmetry_space_group_name_H-M 'P 1 21/c 1'
_atom_sites_solution_hydrogens geom
_atom_sites_solution_primary direct
_atom_sites_solution_secondary difmap
_audit_creation_method SHELXL-97
_cell_angle_alpha 90.00
_cell_angle_beta 96.537(3)
_cell_angle_gamma 90.00
_cell_formula_units_Z 4
_cell_length_a 10.8344(15)
_cell_length_b 18.814(3)
_cell_length_c 8.0715(11)
_cell_measurement_reflns_used 1459
_cell_measurement_temperature 273(2)
_cell_measurement_theta_max 25
_cell_measurement_theta_min 2.5
_cell_volume 1634.6(4)
_computing_cell_refinement 'Bruker SMART'
_computing_data_collection 'Bruker SMART'
_computing_data_reduction 'Bruker SAINT'
_computing_molecular_graphics 'Bruker SHELXTL'
_computing_publication_material 'Bruker SHELXTL'
_computing_structure_refinement 'SHELXL-97 (Sheldrick, 1997)'
_computing_structure_solution 'SHELXS-97 (Sheldrick, 1990)'
_diffrn_ambient_temperature 273(2)
_diffrn_measured_fraction_theta_full 1.000
_diffrn_measured_fraction_theta_max 1.000
_diffrn_measurement_device_type 'CCD area detector'
_diffrn_measurement_method 'phi and omega scans'
_diffrn_radiation_monochromator graphite
_diffrn_radiation_source 'fine-focus sealed tube'
_diffrn_radiation_type MoK\a
_diffrn_radiation_wavelength 0.71073
_diffrn_reflns_av_R_equivalents 0.0465
_diffrn_reflns_av_sigmaI/netI 0.0775
_diffrn_reflns_limit_h_max 12
_diffrn_reflns_limit_h_min -13
_diffrn_reflns_limit_k_max 20
_diffrn_reflns_limit_k_min -22
_diffrn_reflns_limit_l_max 9
_diffrn_reflns_limit_l_min -9
_diffrn_reflns_number 9725
_diffrn_reflns_theta_full 25.39
_diffrn_reflns_theta_max 25.39
_diffrn_reflns_theta_min 1.89
_exptl_absorpt_coefficient_mu 0.102
_exptl_absorpt_correction_T_max 0.95178
_exptl_absorpt_correction_T_min 0.81055
_exptl_absorpt_correction_type empirical
_exptl_crystal_colour colorless
_exptl_crystal_density_diffrn 1.338
_exptl_crystal_density_meas ?
_exptl_crystal_density_method .
_exptl_crystal_description columnar
_exptl_crystal_F_000 688
_exptl_crystal_size_max 0.3
_exptl_crystal_size_mid 0.1
_exptl_crystal_size_min 0.1
_refine_diff_density_max 0.532
_refine_diff_density_min -0.406
_refine_diff_density_rms 0.051
_refine_ls_extinction_coef 0.026(4)
_refine_ls_extinction_expression Fc^*^=kFc[1+0.001xFc^2^\l^3^/sin(2\q)]^-1/4^
_refine_ls_extinction_method SHELXL
_refine_ls_goodness_of_fit_ref 0.947
_refine_ls_hydrogen_treatment constr
_refine_ls_matrix_type full
_refine_ls_number_parameters 218
_refine_ls_number_reflns 3011
_refine_ls_number_restraints 0
_refine_ls_restrained_S_all 0.947
_refine_ls_R_factor_all 0.1174
_refine_ls_R_factor_gt 0.0686
_refine_ls_shift/su_max 0.014
_refine_ls_shift/su_mean 0.002
_refine_ls_structure_factor_coef Fsqd
_refine_ls_weighting_details 'calc w=1/[\s^2^(Fo^2^)+(0.1180P)^2^+0.0000P] where P=(Fo^2^+2Fc^2^)/3'
_refine_ls_weighting_scheme calc
_refine_ls_wR_factor_gt 0.1928
_refine_ls_wR_factor_ref 0.2097
_reflns_number_gt 1415
_reflns_number_total 3011
_reflns_threshold_expression >2sigma(I)
_cod_data_source_file jo060800dsi20060420_031229.cif
_cod_depositor_comments
;
The following automatic conversions were performed:
'_symmetry_cell_setting' value 'Monoclinic' changed to 'monoclinic'
according to '/home/saulius/struct/CIF-dictionaries/cif_core.dic'
dictionary named 'cif_core.dic' version 2.4.1 from
2010-06-29.

'_exptl_absorpt_correction_type' value 'Empirical' changed to
'empirical' according to
'/home/saulius/struct/CIF-dictionaries/cif_core.dic' dictionary named
'cif_core.dic' version 2.4.1 from 2010-06-29.

Automatic conversion script
Id: cif_fix_enum 1527 2010-12-29 10:47:43Z saulius 

The following automatic conversions were performed:

'_refine_ls_hydrogen_treatment' value 'contr' was replaced with the
value 'constr' as specified in the replacement file
'src/cod-tools/trunk/data/replacement-values/replacement_values.lst'.

Automatic conversion script
Id: cif_fix_values 5376 2017-05-30 11:51:03Z andrius 
;
_cod_original_sg_symbol_H-M 'P 21/c'
_cod_database_code 4021921

loop_
_symmetry_equiv_pos_as_xyz
'x, y, z'
'-x, y+1/2, -z+1/2'
'-x, -y, -z'
'x, -y-1/2, z-1/2'

loop_
_atom_site_label
_atom_site_type_symbol
_atom_site_fract_x
_atom_site_fract_y
_atom_site_fract_z
_atom_site_U_iso_or_equiv
_atom_site_adp_type
_atom_site_occupancy
_atom_site_symmetry_multiplicity
_atom_site_calc_flag
_atom_site_refinement_flags
N1 N 0.0700(3) 0.08854(13) 0.3690(3) 0.0517(7) Uani 1 1 d .
C1 C 0.1600(3) 0.04452(16) 0.3250(4) 0.0497(8) Uani 1 1 d .
C2 C 0.2841(3) 0.06591(17) 0.3664(5) 0.0619(10) Uani 1 1 d .
C3 C 0.3802(3) 0.02523(18) 0.3222(5) 0.0623(10) Uani 1 1 d .
C4 C 0.3547(3) -0.03823(17) 0.2314(4) 0.0533(9) Uani 1 1 d .
C5 C 0.2349(3) -0.06077(16) 0.1914(4) 0.0513(8) Uani 1 1 d .
C6 C 0.1339(3) -0.01985(15) 0.2365(4) 0.0443(8) Uani 1 1 d .
C7 C 0.0067(3) -0.04081(14) 0.2009(4) 0.0445(8) Uani 1 1 d .
C8 C -0.0803(3) 0.00409(15) 0.2522(4) 0.0474(8) Uani 1 1 d .
C9 C -0.0473(3) 0.06907(15) 0.3331(4) 0.0463(8) Uani 1 1 d .
C10 C -0.1420(3) 0.11976(15) 0.3817(4) 0.0479(8) Uani 1 1 d .
C11 C -0.1061(3) 0.17569(17) 0.4891(4) 0.0587(9) Uani 1 1 d .
C12 C -0.1925(4) 0.22329(18) 0.5363(5) 0.0712(11) Uani 1 1 d .
C13 C -0.3143(4) 0.21749(19) 0.4792(5) 0.0752(11) Uani 1 1 d .
C14 C -0.3522(3) 0.1635(2) 0.3677(5) 0.0745(11) Uani 1 1 d .
C15 C -0.2663(3) 0.11477(17) 0.3220(4) 0.0624(10) Uani 1 1 d .
C16 C -0.0264(3) -0.11001(16) 0.1106(4) 0.0512(8) Uani 1 1 d .
C17 C -0.1619(3) -0.13188(15) 0.0919(4) 0.0536(9) Uani 1 1 d .
C18 C -0.1832(3) -0.20227(17) 0.0007(5) 0.0657(10) Uani 1 1 d .
H18A H -0.1499 -0.1991 -0.1057 0.079 Uiso 1 1 calc R
H18B H -0.1379 -0.2393 0.0655 0.079 Uiso 1 1 calc R
C19 C -0.3187(3) -0.22314(18) -0.0297(5) 0.0806(12) Uani 1 1 d .
H19A H -0.3264 -0.2673 -0.0897 0.121 Uiso 1 1 calc R
H19B H -0.3643 -0.1868 -0.0940 0.121 Uiso 1 1 calc R
H19C H -0.3514 -0.2286 0.0752 0.121 Uiso 1 1 calc R
C20 C 0.4596(3) -0.0806(2) 0.1874(5) 0.0655(10) Uani 1 1 d .
F1 F 0.4408(2) -0.10868(18) 0.0396(4) 0.1554(15) Uani 1 1 d .
F2 F 0.5607(2) -0.04618(15) 0.1800(5) 0.1689(17) Uani 1 1 d .
F3 F 0.4904(3) -0.13259(19) 0.2807(5) 0.191(2) Uani 1 1 d .
H16A H -0.0080 -0.1007 -0.0165 0.080 Uiso 1 1 d .
H17A H -0.1862 -0.1370 0.2038 0.080 Uiso 1 1 d .
H17B H -0.2096 -0.0965 0.0227 0.080 Uiso 1 1 d .
H5 H 0.2149 -0.1062 0.1356 0.080 Uiso 1 1 d .
H16B H 0.0362 -0.1429 0.1617 0.080 Uiso 1 1 d .
H8 H -0.1675 -0.0049 0.2214 0.080 Uiso 1 1 d .
H3 H 0.4680 0.0391 0.3276 0.080 Uiso 1 1 d .
H12 H -0.1564 0.2619 0.5983 0.080 Uiso 1 1 d .
H11 H -0.0201 0.1785 0.5384 0.080 Uiso 1 1 d .
H13 H -0.3907 0.2546 0.5133 0.080 Uiso 1 1 d .
H15 H -0.2973 0.0742 0.2300 0.080 Uiso 1 1 d .
H14 H -0.4519 0.1606 0.3193 0.080 Uiso 1 1 d .
H2 H 0.3029 0.1156 0.4230 0.080 Uiso 1 1 d .

loop_
_atom_site_aniso_label
_atom_site_aniso_U_11
_atom_site_aniso_U_22
_atom_site_aniso_U_33
_atom_site_aniso_U_23
_atom_site_aniso_U_13
_atom_site_aniso_U_12
N1 0.0533(18) 0.0491(16) 0.0531(17) 0.0025(13) 0.0076(14) -0.0009(13)
C1 0.052(2) 0.0467(19) 0.050(2) 0.0035(15) 0.0030(16) -0.0026(15)
C2 0.053(2) 0.055(2) 0.076(3) -0.0051(18) 0.0007(18) -0.0092(17)
C3 0.045(2) 0.064(2) 0.076(3) -0.0010(19) -0.0011(18) -0.0073(16)
C4 0.047(2) 0.052(2) 0.060(2) 0.0068(17) 0.0035(17) -0.0014(15)
C5 0.050(2) 0.0532(19) 0.050(2) 0.0025(15) 0.0041(16) -0.0033(16)
C6 0.046(2) 0.0456(18) 0.0412(18) 0.0088(14) 0.0036(14) -0.0009(14)
C7 0.049(2) 0.0446(18) 0.0395(18) 0.0078(14) 0.0020(14) -0.0050(14)
C8 0.048(2) 0.0455(19) 0.050(2) 0.0039(15) 0.0084(16) -0.0021(14)
C9 0.054(2) 0.0480(19) 0.0374(18) 0.0034(15) 0.0075(15) -0.0035(15)
C10 0.056(2) 0.0434(18) 0.0454(19) 0.0086(15) 0.0090(16) 0.0001(15)
C11 0.064(2) 0.051(2) 0.061(2) 0.0006(18) 0.0088(18) -0.0025(17)
C12 0.088(3) 0.053(2) 0.075(3) -0.0066(19) 0.020(2) 0.001(2)
C13 0.075(3) 0.059(2) 0.095(3) 0.002(2) 0.026(2) 0.012(2)
C14 0.057(2) 0.067(2) 0.100(3) -0.002(2) 0.008(2) 0.0070(19)
C15 0.055(2) 0.056(2) 0.075(3) -0.0037(18) 0.0019(19) 0.0006(17)
C16 0.048(2) 0.0530(19) 0.053(2) -0.0009(15) 0.0050(16) -0.0025(14)
C17 0.053(2) 0.0477(19) 0.060(2) -0.0011(16) 0.0062(16) -0.0059(15)
C18 0.062(2) 0.052(2) 0.083(3) -0.0100(19) 0.0077(19) -0.0067(16)
C19 0.070(3) 0.071(3) 0.099(3) -0.011(2) 0.001(2) -0.017(2)
C20 0.053(2) 0.068(3) 0.077(3) 0.003(2) 0.010(2) -0.0011(19)
F1 0.095(2) 0.225(4) 0.139(3) -0.086(3) -0.0156(19) 0.071(2)
F2 0.0749(19) 0.128(2) 0.317(5) -0.071(3) 0.078(2) -0.0167(17)
F3 0.194(3) 0.197(3) 0.206(4) 0.121(3) 0.121(3) 0.142(3)

loop_
_atom_type_symbol
_atom_type_description
_atom_type_scat_dispersion_real
_atom_type_scat_dispersion_imag
_atom_type_scat_source
C C 0.0033 0.0016 'International Tables Vol C Tables 4.2.6.8 and 6.1.1.4'
H H 0.0000 0.0000 'International Tables Vol C Tables 4.2.6.8 and 6.1.1.4'
N N 0.0061 0.0033 'International Tables Vol C Tables 4.2.6.8 and 6.1.1.4'
F F 0.0171 0.0103 'International Tables Vol C Tables 4.2.6.8 and 6.1.1.4'

loop_
_geom_angle_atom_site_label_1
_geom_angle_atom_site_label_2
_geom_angle_atom_site_label_3
_geom_angle
C9 N1 C1 118.3(3)
N1 C1 C2 117.3(3)
N1 C1 C6 123.0(3)
C2 C1 C6 119.6(3)
C3 C2 C1 120.8(3)
C3 C2 H2 119.7
C1 C2 H2 119.4
C2 C3 C4 119.9(3)
C2 C3 H3 126.9
C4 C3 H3 112.2
C5 C4 C3 120.6(3)
C5 C4 C20 121.0(3)
C3 C4 C20 118.4(3)
C4 C5 C6 120.6(3)
C4 C5 H5 122.3
C6 C5 H5 117.0
C1 C6 C5 118.5(3)
C1 C6 C7 118.0(3)
C5 C6 C7 123.5(3)
C8 C7 C6 116.8(3)
C8 C7 C16 122.9(3)
C6 C7 C16 120.3(3)
C7 C8 C9 121.9(3)
C7 C8 H8 120.3
C9 C8 H8 117.4
N1 C9 C8 121.8(3)
N1 C9 C10 116.1(3)
C8 C9 C10 122.1(3)
C15 C10 C11 117.5(3)
C15 C10 C9 122.6(3)
C11 C10 C9 119.9(3)
C12 C11 C10 120.9(3)
C12 C11 H11 120.0
C10 C11 H11 118.9
C13 C12 C11 121.3(3)
C13 C12 H12 125.0
C11 C12 H12 113.2
C12 C13 C14 119.0(3)
C12 C13 H13 125.1
C14 C13 H13 115.8
C15 C14 C13 119.9(4)
C15 C14 H14 122.1
C13 C14 H14 118.0
C10 C15 C14 121.3(3)
C10 C15 H15 119.9
C14 C15 H15 118.7
C17 C16 C7 117.1(2)
C17 C16 H16A 103.4
C7 C16 H16A 104.9
C17 C16 H16B 119.3
C7 C16 H16B 103.0
H16A C16 H16B 108.0
C16 C17 C18 112.2(3)
C16 C17 H17A 107.2
C18 C17 H17A 108.7
C16 C17 H17B 108.3
C18 C17 H17B 106.0
H17A C17 H17B 114.6
C19 C18 C17 113.3(3)
C19 C18 H18A 108.9
C17 C18 H18A 108.9
C19 C18 H18B 108.9
C17 C18 H18B 108.9
H18A C18 H18B 107.7
C18 C19 H19A 109.5
C18 C19 H19B 109.5
H19A C19 H19B 109.5
C18 C19 H19C 109.5
H19A C19 H19C 109.5
H19B C19 H19C 109.5
F3 C20 F2 104.6(4)
F3 C20 F1 103.8(4)
F2 C20 F1 102.0(4)
F3 C20 C4 116.0(3)
F2 C20 C4 115.3(3)
F1 C20 C4 113.5(3)

loop_
_geom_bond_atom_site_label_1
_geom_bond_atom_site_label_2
_geom_bond_distance
N1 C9 1.322(4)
N1 C1 1.357(4)
C1 C2 1.407(4)
C1 C6 1.418(4)
C2 C3 1.371(4)
C2 H2 1.0502
C3 C4 1.412(4)
C3 H3 0.9824
C4 C5 1.369(4)
C4 C20 1.465(5)
C5 C6 1.419(4)
C5 H5 0.9789
C6 C7 1.430(4)
C7 C8 1.365(4)
C7 C16 1.515(4)
C8 C9 1.413(4)
C8 H8 0.9629
C9 C10 1.486(4)
C10 C15 1.381(4)
C10 C11 1.390(4)
C11 C12 1.380(5)
C11 H11 0.9727
C12 C13 1.353(5)
C12 H12 0.9412
C13 C14 1.388(5)
C13 H13 1.1405
C14 C15 1.386(5)
C14 H14 1.1070
C15 H15 1.0908
C16 C17 1.515(4)
C16 H16A 1.0812
C16 H16B 0.9742
C17 C18 1.520(4)
C17 H17A 0.9742
C17 H17B 0.9779
C18 C19 1.512(4)
C18 H18A 0.9700
C18 H18B 0.9700
C19 H19A 0.9600
C19 H19B 0.9600
C19 H19C 0.9600
C20 F3 1.256(4)
C20 F2 1.280(4)
C20 F1 1.299(4)

loop_
_cod_related_entry_id
_cod_related_entry_database
_cod_related_entry_code
1 ChemSpider 17242563
